data_4072475
loop_
_publ_author_name
'Oshiki, Toshiyuki'
'Yamada, Atsushi'
'Kawai, Kimio'
'Arimitsu, Hirotaka'
'Takai, Kazuhiko'

_publ_section_title
;
 Alkyne Exchange Reactions of Silylalkyne Complexes of Tantalum:&#x00A0;
 Mechanistic Investigation and Its Application in the Preparation of New
 Tantalum Complexes Having Functional Alkynes (PhC&#x22EE;CR (R = COOMe,
 CONMe2))
;
_journal_issue 1
_journal_name_full Organometallics
_journal_page_first 173
_journal_paper_doi 10.1021/om060659z
_journal_volume 26
_journal_year 2007
_chemical_formula_moiety 'C16 H34 Cl3 O2 Si Ta '
_chemical_formula_sum 'C16 H34 Cl3 O2 Si Ta'
_chemical_formula_weight 573.84
_space_group_IT_number 2
_symmetry_cell_setting triclinic
_symmetry_Int_Tables_number 2
_symmetry_space_group_name_Hall '-P 1'
_symmetry_space_group_name_H-M 'P -1'
_cell_angle_alpha 94.342(6)
_cell_angle_beta 90.295(4)
_cell_angle_gamma 116.00(1)
_cell_formula_units_Z 2
_cell_length_a 7.6198(4)
_cell_length_b 8.0430(3)
_cell_length_c 20.365(2)
_cell_measurement_reflns_used 3474
_cell_measurement_temperature 150.2
_cell_measurement_theta_max 27.5
_cell_measurement_theta_min 2.9
_cell_volume 1117.53(16)
_computing_cell_refinement PROCESS-AUTO
_computing_data_collection PROCESS-AUTO
_computing_data_reduction 'teXsan Ver. 1.11'
_computing_publication_material 'teXsan Ver. 1.11'
_computing_structure_refinement 'teXsan Ver. 1.10'
_computing_structure_solution 'DIRDIF94 (PATTY)'
_diffrn_detector_area_resol_mean 10.00
_diffrn_measured_fraction_theta_full 0.8392
_diffrn_measured_fraction_theta_max 0.8392
_diffrn_measurement_device_type 'Rigaku RAXIS-IV Imaging Plate'
_diffrn_measurement_method &#x00B4;w
_diffrn_radiation_type 'Mo K&#x00B4;a'
_diffrn_radiation_wavelength 0.7107
_diffrn_reflns_av_R_equivalents 0.032
_diffrn_reflns_limit_h_max 9
_diffrn_reflns_limit_h_min 0
_diffrn_reflns_limit_k_max 9
_diffrn_reflns_limit_k_min -9
_diffrn_reflns_limit_l_max 26
_diffrn_reflns_limit_l_min -26
_diffrn_reflns_number 7900
_diffrn_reflns_theta_full 27.48
_diffrn_reflns_theta_max 27.48
_exptl_absorpt_coefficient_mu 5.328
_exptl_absorpt_correction_T_max 0.311
_exptl_absorpt_correction_T_min 0.185
_exptl_absorpt_correction_type integration
_exptl_absorpt_process_details '(Higashi, 1999)'
_exptl_crystal_colour red
_exptl_crystal_density_diffrn 1.705
_exptl_crystal_density_method 'not measured'
_exptl_crystal_description platelet
_exptl_crystal_size_max 0.590
_exptl_crystal_size_mid 0.470
_exptl_crystal_size_min 0.310
_refine_diff_density_max 2.83
_refine_diff_density_min -1.63
_refine_ls_extinction_method none
_refine_ls_goodness_of_fit_ref 1.949
_refine_ls_hydrogen_treatment noref
_refine_ls_number_parameters 203
_refine_ls_number_reflns 4279
_refine_ls_R_factor_gt 0.0386
_refine_ls_shift/su_max 0.0050
_refine_ls_structure_factor_coef Fsqd
_refine_ls_weighting_details 'w = 1/[&#x00B4;s^2^(Fo^2^) + (0.09500(Max(Fo^2^,0) + 2Fc^2^)/3)^2^]'
_refine_ls_weighting_scheme calc
_refine_ls_wR_factor_ref 0.1959
_reflns_number_gt 4182
_reflns_number_total 4279
_reflns_threshold_expression F^2^>2.0&#x00B4;s(F^2^)
_cod_data_source_file om060659zsi20060721_085422.cif
_cod_data_source_block 050426a
_cod_original_cell_volume 1117.5(2)
_cod_original_sg_symbol_H-M 'P -1         '
_cod_original_formula_sum 'C16 H34 Cl3 O2 Si Ta '
_cod_database_code 4072475

loop_
_symmetry_equiv_pos_as_xyz
x,y,z
-x,-y,-z

loop_
_atom_site_label
_atom_site_type_symbol
_atom_site_fract_x
_atom_site_fract_y
_atom_site_fract_z
_atom_site_U_iso_or_equiv
_atom_site_adp_type
_atom_site_occupancy
_atom_site_calc_flag
Ta(1) Ta 0.01419(4) 0.25611(4) 0.15432(1) 0.0182(1) Uani 1.00 d
Cl(1) Cl 0.2777(3) 0.4532(3) 0.0867(1) 0.0273(6) Uani 1.00 d
Cl(2) Cl 0.1510(4) 0.0402(3) 0.1491(1) 0.0291(6) Uani 1.00 d
Cl(3) Cl -0.3102(3) 0.0588(3) 0.1838(1) 0.0282(5) Uani 1.00 d
Si(1) Si 0.1122(4) 0.2309(3) 0.3363(1) 0.0213(6) Uani 1.00 d
O(1) O -0.1430(9) 0.4098(9) 0.1157(3) 0.023(2) Uani 1.00 d
O(2) O -0.122(1) 0.1126(9) 0.0505(3) 0.028(2) Uani 1.00 d
C(1) C 0.252(2) 0.677(1) 0.2392(5) 0.031(3) Uani 1.00 d
C(2) C 0.145(1) 0.474(1) 0.2251(4) 0.024(2) Uani 1.00 d
C(3) C 0.095(1) 0.320(1) 0.2547(4) 0.020(2) Uani 1.00 d
C(4) C -0.129(2) 0.029(1) 0.3490(5) 0.032(3) Uani 1.00 d
C(5) C -0.174(2) -0.014(2) 0.4209(5) 0.046(3) Uani 1.00 d
C(6) C -0.155(2) -0.146(1) 0.3071(6) 0.038(3) Uani 1.00 d
C(7) C 0.318(2) 0.159(1) 0.3299(4) 0.028(2) Uani 1.00 d
C(8) C 0.507(2) 0.316(2) 0.3106(6) 0.040(3) Uani 1.00 d
C(9) C 0.352(2) 0.077(2) 0.3924(7) 0.045(4) Uani 1.00 d
C(10) C 0.159(2) 0.426(2) 0.4036(7) 0.064(5) Uani 1.00 d
C(11) C 0.331(3) 0.560(3) 0.418(1) 0.083(5) Uiso 1.00 d
C(12) C -0.002(2) 0.485(2) 0.4042(6) 0.054(4) Uani 1.00 d
C(13) C -0.223(2) 0.507(2) 0.1597(5) 0.034(3) Uani 1.00 d
C(14) C -0.278(1) 0.312(1) 0.0580(5) 0.029(2) Uani 1.00 d
C(15) C -0.174(2) 0.232(1) 0.0134(4) 0.030(2) Uani 1.00 d
C(16) C -0.247(2) -0.084(1) 0.0368(5) 0.033(3) Uani 1.00 d
H(1) H 0.2504 0.7353 0.2006 0.0377 Uiso 1.00 calc
H(2) H 0.1911 0.7165 0.2734 0.0377 Uiso 1.00 calc
H(3) H 0.3831 0.7087 0.2527 0.0377 Uiso 1.00 calc
H(4) H -0.2269 0.0611 0.3334 0.0386 Uiso 1.00 calc
H(5) H -0.1581 0.0949 0.4467 0.0559 Uiso 1.00 calc
H(6) H -0.3045 -0.1072 0.4229 0.0559 Uiso 1.00 calc
H(7) H -0.0865 -0.0583 0.4376 0.0559 Uiso 1.00 calc
H(8) H -0.0680 -0.1908 0.3236 0.0455 Uiso 1.00 calc
H(9) H -0.1272 -0.1187 0.2628 0.0455 Uiso 1.00 calc
H(10) H -0.2857 -0.2387 0.3091 0.0455 Uiso 1.00 calc
H(11) H 0.2804 0.0635 0.2951 0.0336 Uiso 1.00 calc
H(12) H 0.4827 0.3658 0.2725 0.0480 Uiso 1.00 calc
H(13) H 0.6007 0.2707 0.3015 0.0480 Uiso 1.00 calc
H(14) H 0.5560 0.4117 0.3459 0.0480 Uiso 1.00 calc
H(15) H 0.3980 0.1707 0.4280 0.0545 Uiso 1.00 calc
H(16) H 0.4458 0.0309 0.3841 0.0545 Uiso 1.00 calc
H(17) H 0.2322 -0.0217 0.4032 0.0545 Uiso 1.00 calc
H(18) H 0.1349 0.3611 0.4420 0.0773 Uiso 1.00 calc
H(19) H 0.4254 0.5130 0.4175 0.0993 Uiso 1.00 calc
H(20) H 0.3320 0.6163 0.4613 0.0993 Uiso 1.00 calc
H(21) H 0.3619 0.6507 0.3873 0.0993 Uiso 1.00 calc
H(22) H 0.0207 0.5728 0.3724 0.0651 Uiso 1.00 calc
H(23) H -0.0053 0.5412 0.4466 0.0651 Uiso 1.00 calc
H(24) H -0.1234 0.3803 0.3936 0.0651 Uiso 1.00 calc
H(25) H -0.1339 0.5690 0.1960 0.0406 Uiso 1.00 calc
H(26) H -0.3436 0.4204 0.1751 0.0406 Uiso 1.00 calc
H(27) H -0.2445 0.5953 0.1365 0.0406 Uiso 1.00 calc
H(28) H -0.3082 0.3966 0.0360 0.0344 Uiso 1.00 calc
H(29) H -0.3950 0.2157 0.0717 0.0344 Uiso 1.00 calc
H(30) H -0.2577 0.1613 -0.0234 0.0359 Uiso 1.00 calc
H(31) H -0.0598 0.3285 -0.0016 0.0359 Uiso 1.00 calc
H(32) H -0.2026 -0.1518 0.0630 0.0397 Uiso 1.00 calc
H(33) H -0.3769 -0.1089 0.0469 0.0397 Uiso 1.00 calc
H(34) H -0.2421 -0.1188 -0.0085 0.0397 Uiso 1.00 calc

loop_
_atom_site_aniso_label
_atom_site_aniso_U_11
_atom_site_aniso_U_22
_atom_site_aniso_U_33
_atom_site_aniso_U_12
_atom_site_aniso_U_13
_atom_site_aniso_U_23
Ta(1) 0.0167(3) 0.0178(3) 0.0189(2) 0.0064(2) -0.0003(1) 0.0035(1)
Cl(1) 0.023(1) 0.029(1) 0.0277(10) 0.0087(10) 0.0039(7) 0.0083(8)
Cl(2) 0.035(1) 0.028(1) 0.030(1) 0.019(1) -0.0005(8) 0.0031(8)
Cl(3) 0.020(1) 0.030(1) 0.028(1) 0.0035(9) 0.0011(7) 0.0083(8)
Si(1) 0.024(1) 0.022(1) 0.019(1) 0.012(1) -0.0025(8) 0.0008(8)
O(1) 0.019(4) 0.019(3) 0.032(3) 0.011(3) -0.001(2) 0.001(2)
O(2) 0.032(4) 0.027(3) 0.022(3) 0.011(3) -0.002(2) 0.003(2)
C(1) 0.031(6) 0.025(5) 0.035(5) 0.008(4) -0.001(4) 0.007(3)
C(2) 0.036(5) 0.020(4) 0.023(4) 0.019(4) 0.001(3) 0.003(3)
C(3) 0.013(4) 0.018(4) 0.026(4) 0.003(3) -0.001(3) 0.000(3)
C(4) 0.046(6) 0.035(5) 0.025(4) 0.026(5) 0.003(4) 0.012(3)
C(5) 0.042(7) 0.074(9) 0.026(5) 0.026(7) 0.013(4) 0.025(5)
C(6) 0.046(7) 0.024(5) 0.042(5) 0.012(5) -0.007(4) 0.010(4)
C(7) 0.041(6) 0.025(4) 0.029(4) 0.025(5) -0.002(4) 0.002(3)
C(8) 0.034(7) 0.054(7) 0.042(6) 0.026(6) 0.010(4) 0.011(5)
C(9) 0.033(7) 0.048(7) 0.063(7) 0.023(6) 0.001(5) 0.030(6)
C(10) 0.09(1) 0.067(9) 0.059(8) 0.064(9) -0.048(8) -0.041(7)
C(12) 0.08(1) 0.067(8) 0.039(6) 0.059(8) -0.013(6) -0.022(5)
C(13) 0.038(6) 0.042(6) 0.031(5) 0.026(5) 0.008(4) 0.010(4)
C(14) 0.014(5) 0.040(5) 0.028(4) 0.006(4) 0.001(3) 0.013(4)
C(15) 0.031(6) 0.038(5) 0.023(4) 0.018(5) -0.005(3) 0.002(3)
C(16) 0.023(5) 0.030(5) 0.032(5) -0.002(4) -0.006(3) 0.000(4)

loop_
_atom_type_symbol
_atom_type_description
_atom_type_scat_dispersion_real
_atom_type_scat_dispersion_imag
_atom_type_scat_source
C C 0.003 0.002
;International Tables for Crystallography
(1992, Vol. C, Tables 4.2.6.8 and 6.1.1.1)
;
H H 0.000 0.000
;International Tables for Crystallography
(1992, Vol. C, Table 6.1.1.2)
;
Cl Cl 0.148 0.159
;International Tables for Crystallography
(1992, Vol. C, Tables 4.2.6.8 and 6.1.1.1)
;
O O 0.011 0.006
;International Tables for Crystallography
(1992, Vol. C, Tables 4.2.6.8 and 6.1.1.1)
;
Si Si 0.082 0.070
;International Tables for Crystallography
(1992, Vol. C, Tables 4.2.6.8 and 6.1.1.1)
;
Ta Ta -0.705 6.523
;International Tables for Crystallography
(1992, Vol. C, Tables 4.2.6.8 and 6.1.1.1)
;

loop_
_geom_angle_atom_site_label_1
_geom_angle_atom_site_label_2
_geom_angle_atom_site_label_3
_geom_angle
_geom_angle_publ_flag
Cl(1) Ta(1) Cl(2) 88.72(8) yes
Cl(1) Ta(1) Cl(3) 158.60(8) yes
Cl(1) Ta(1) O(1) 83.7(2) yes
Cl(1) Ta(1) O(2) 81.1(2) yes
Cl(1) Ta(1) C(2) 83.6(3) yes
Cl(1) Ta(1) C(3) 111.3(2) yes
Cl(2) Ta(1) Cl(3) 99.90(8) yes
Cl(2) Ta(1) O(1) 156.1(2) yes
Cl(2) Ta(1) O(2) 83.7(2) yes
Cl(2) Ta(1) C(2) 114.1(2) yes
Cl(2) Ta(1) C(3) 89.6(2) yes
Cl(3) Ta(1) O(1) 80.6(2) yes
Cl(3) Ta(1) O(2) 80.5(2) yes
Cl(3) Ta(1) C(2) 110.0(3) yes
Cl(3) Ta(1) C(3) 88.5(2) yes
O(1) Ta(1) O(2) 72.8(2) yes
O(1) Ta(1) C(2) 87.5(3) yes
O(1) Ta(1) C(3) 114.2(3) yes
O(2) Ta(1) C(2) 156.2(3) yes
O(2) Ta(1) C(3) 165.9(3) yes
C(2) Ta(1) C(3) 37.2(3) yes
C(3) Si(1) C(4) 108.0(4) yes
C(3) Si(1) C(7) 105.9(4) yes
C(3) Si(1) C(10) 107.7(6) yes
C(4) Si(1) C(7) 112.0(4) yes
C(4) Si(1) C(10) 109.2(7) yes
C(7) Si(1) C(10) 113.7(5) yes
Ta(1) O(1) C(13) 121.6(5) yes
Ta(1) O(1) C(14) 114.5(5) yes
C(13) O(1) C(14) 111.1(7) yes
Ta(1) O(2) C(15) 111.2(5) yes
Ta(1) O(2) C(16) 124.5(5) yes
C(15) O(2) C(16) 114.7(7) yes
Ta(1) C(2) C(1) 146.5(7) yes
Ta(1) C(2) C(3) 73.0(5) yes
C(1) C(2) C(3) 140.2(8) yes
Ta(1) C(3) Si(1) 147.4(5) yes
Ta(1) C(3) C(2) 69.8(5) yes
Si(1) C(3) C(2) 142.6(7) yes
Si(1) C(4) C(5) 115.7(8) yes
Si(1) C(4) C(6) 112.0(7) yes
C(5) C(4) C(6) 109.9(9) yes
Si(1) C(7) C(8) 111.9(7) yes
Si(1) C(7) C(9) 113.6(7) yes
C(8) C(7) C(9) 111.0(9) yes
Si(1) C(10) C(11) 122(1) yes
Si(1) C(10) C(12) 111.7(8) yes
C(11) C(10) C(12) 114(1) yes
O(1) C(14) C(15) 106.5(7) yes
O(2) C(15) C(14) 107.8(7) yes

loop_
_geom_bond_atom_site_label_1
_geom_bond_atom_site_label_2
_geom_bond_distance
_geom_bond_publ_flag
Ta(1) Cl(1) 2.451(2) yes
Ta(1) Cl(2) 2.382(2) yes
Ta(1) Cl(3) 2.390(2) yes
Ta(1) O(1) 2.240(6) yes
Ta(1) O(2) 2.332(7) yes
Ta(1) C(2) 2.051(9) yes
Ta(1) C(3) 2.090(8) yes
Si(1) C(3) 1.886(9) yes
Si(1) C(4) 1.88(1) yes
Si(1) C(7) 1.894(10) yes
Si(1) C(10) 1.91(1) yes
O(1) C(13) 1.45(1) yes
O(1) C(14) 1.48(1) yes
O(2) C(15) 1.45(1) yes
O(2) C(16) 1.44(1) yes
C(1) C(2) 1.47(1) yes
C(2) C(3) 1.32(1) yes
C(4) C(5) 1.54(1) yes
C(4) C(6) 1.53(1) yes
C(7) C(8) 1.52(2) yes
C(7) C(9) 1.55(1) yes
C(10) C(11) 1.29(3) yes
C(10) C(12) 1.50(2) yes
C(14) C(15) 1.49(1) yes

loop_
_geom_torsion_atom_site_label_1
_geom_torsion_atom_site_label_2
_geom_torsion_atom_site_label_3
_geom_torsion_atom_site_label_4
_geom_torsion
_geom_torsion_publ_flag
Ta(1) O(1) C(14) C(15) -42.7(8) yes
Ta(1) O(2) C(15) C(14) -45.8(9) yes
Ta(1) C(2) C(3) Si(1) 175(1) yes
Ta(1) C(3) Si(1) C(4) -48.2(10) yes
Ta(1) C(3) Si(1) C(7) 72.0(10) yes
Ta(1) C(3) Si(1) C(10) -166.1(10) yes
Ta(1) C(3) C(2) C(1) -174(1) yes
Cl(1) Ta(1) O(1) C(13) -125.0(7) yes
Cl(1) Ta(1) O(1) C(14) 96.9(5) yes
Cl(1) Ta(1) O(2) C(15) -68.6(6) yes
Cl(1) Ta(1) O(2) C(16) 147.3(7) yes
Cl(1) Ta(1) C(2) C(1) 34(1) yes
Cl(1) Ta(1) C(2) C(3) -138.7(5) yes
Cl(1) Ta(1) C(3) Si(1) -130.1(8) yes
Cl(1) Ta(1) C(3) C(2) 44.7(6) yes
Cl(2) Ta(1) O(1) C(13) 162.8(6) yes
Cl(2) Ta(1) O(1) C(14) 24.7(8) yes
Cl(2) Ta(1) O(2) C(15) -158.3(6) yes
Cl(2) Ta(1) O(2) C(16) 57.6(7) yes
Cl(2) Ta(1) C(2) C(1) 120(1) yes
Cl(2) Ta(1) C(2) C(3) -53.0(6) yes
Cl(2) Ta(1) C(3) Si(1) -41.6(9) yes
Cl(2) Ta(1) C(3) C(2) 133.2(5) yes
Cl(3) Ta(1) O(1) C(13) 69.5(7) yes
Cl(3) Ta(1) O(1) C(14) -68.5(5) yes
Cl(3) Ta(1) O(2) C(15) 100.5(6) yes
Cl(3) Ta(1) O(2) C(16) -43.6(7) yes
Cl(3) Ta(1) C(2) C(1) -128(1) yes
Cl(3) Ta(1) C(2) C(3) 58.3(6) yes
Cl(3) Ta(1) C(3) Si(1) 58.3(9) yes
Cl(3) Ta(1) C(3) C(2) -126.9(5) yes
Si(1) C(3) Ta(1) O(1) 137.3(8) yes
Si(1) C(3) Ta(1) O(2) 19(1) yes
Si(1) C(3) Ta(1) C(2) -174(1) yes
Si(1) C(3) C(2) C(1) 1(2) yes
O(1) Ta(1) O(2) C(15) 17.4(6) yes
O(1) Ta(1) O(2) C(16) -126.6(8) yes
O(1) Ta(1) C(2) C(1) -49(1) yes
O(1) Ta(1) C(2) C(3) 137.4(6) yes
O(1) Ta(1) C(3) C(2) -47.9(6) yes
O(1) C(14) C(15) O(2) 57.3(10) yes
O(2) Ta(1) O(1) C(13) 152.4(7) yes
O(2) Ta(1) O(1) C(14) 14.3(5) yes
O(2) Ta(1) C(2) C(1) -15(1) yes
O(2) Ta(1) C(2) C(3) 171.1(6) yes
O(2) Ta(1) C(3) C(2) -165.2(10) yes
C(1) C(2) Ta(1) C(3) 173(1) yes
C(2) Ta(1) O(1) C(13) -41.2(7) yes
C(2) Ta(1) O(1) C(14) -179.2(6) yes
C(2) Ta(1) O(2) C(15) -18(1) yes
C(2) Ta(1) O(2) C(16) -162.2(9) yes
C(2) C(3) Si(1) C(4) 139(1) yes
C(2) C(3) Si(1) C(7) -99(1) yes
C(2) C(3) Si(1) C(10) 21(1) yes
C(3) Ta(1) O(1) C(13) -14.5(8) yes
C(3) Ta(1) O(1) C(14) -152.6(5) yes
C(3) Ta(1) O(2) C(15) 139(1) yes
C(3) Ta(1) O(2) C(16) -4(1) yes
C(3) Si(1) C(4) C(5) -157.2(8) yes
C(3) Si(1) C(4) C(6) 75.9(7) yes
C(3) Si(1) C(7) C(8) 54.8(8) yes
C(3) Si(1) C(7) C(9) -178.5(8) yes
C(3) Si(1) C(10) C(11) -81(1) yes
C(3) Si(1) C(10) C(12) 59(1) yes
C(4) Si(1) C(7) C(8) 172.4(7) yes
C(4) Si(1) C(7) C(9) -60.9(9) yes
C(4) Si(1) C(10) C(11) 160(1) yes
C(4) Si(1) C(10) C(12) -57(1) yes
C(5) C(4) Si(1) C(7) 86.5(8) yes
C(5) C(4) Si(1) C(10) -40.3(9) yes
C(6) C(4) Si(1) C(7) -40.4(8) yes
C(6) C(4) Si(1) C(10) -167.3(7) yes
C(7) Si(1) C(10) C(11) 35(1) yes
C(7) Si(1) C(10) C(12) 176(1) yes
C(8) C(7) Si(1) C(10) -63.2(10) yes
C(9) C(7) Si(1) C(10) 63(1) yes
C(13) O(1) C(14) C(15) 174.9(8) yes
C(14) C(15) O(2) C(16) 102.1(9) yes
C(14) C(15) O(2) C(16) 102.1(9) yes
